data_1505594
loop_
_publ_author_name
'Su, Shun'
'Porco, Jr, John A'

_publ_section_title
;
 1,2-dihydroisoquinolines as templates for cascade reactions to access
 isoquinoline alkaloid frameworks.
;
_journal_issue 24
_journal_name_full 'Organic letters'
_journal_page_first 4983
_journal_page_last 4986
_journal_paper_doi 10.1021/ol702176h
_journal_volume 9
_journal_year 2007
_chemical_formula_moiety 'C28 H23 Br N2 O4'
_chemical_formula_sum 'C28 H23 Br N2 O4'
_chemical_formula_weight 531.39
_chemical_name_systematic
; 
 ? 
;
_space_group_IT_number 2
_symmetry_cell_setting triclinic
_symmetry_space_group_name_Hall '-P 1'
_symmetry_space_group_name_H-M 'P -1'
_atom_sites_solution_hydrogens difmap
_atom_sites_solution_primary direct
_atom_sites_solution_secondary difmap
_audit_creation_method SHELXL-97
_cell_angle_alpha 106.539(3)
_cell_angle_beta 97.759(3)
_cell_angle_gamma 98.190(3)
_cell_formula_units_Z 2
_cell_length_a 7.7587(5)
_cell_length_b 11.5886(7)
_cell_length_c 13.9186(9)
_cell_measurement_reflns_used 4795
_cell_measurement_temperature 173(2)
_cell_measurement_theta_max 0.00
_cell_measurement_theta_min 0.00
_cell_volume 1166.94(13)
_computing_cell_refinement 'Bruker SAINT+'
_computing_data_collection 'Bruker APEX2'
_computing_data_reduction 'Bruker SAINT+'
_computing_molecular_graphics 'Bruker SHELXTL'
_computing_publication_material 'Bruker SHELXTL'
_computing_structure_refinement 'SHELXL-97 (Sheldrick, 1997)'
_computing_structure_solution 'SHELXS-97 (Sheldrick, 1990)'
_diffrn_ambient_temperature 173(2)
_diffrn_measured_fraction_theta_full 0.984
_diffrn_measured_fraction_theta_max 0.984
_diffrn_measurement_device_type 'Bruker X8 APEX II diffractometer'
_diffrn_measurement_method 'phi and omega scans'
_diffrn_radiation_monochromator graphite
_diffrn_radiation_source 'fine-focus sealed tube'
_diffrn_radiation_type MoK\a
_diffrn_radiation_wavelength 0.71073
_diffrn_reflns_av_R_equivalents 0.0431
_diffrn_reflns_av_sigmaI/netI 0.0496
_diffrn_reflns_limit_h_max 8
_diffrn_reflns_limit_h_min -9
_diffrn_reflns_limit_k_max 14
_diffrn_reflns_limit_k_min -10
_diffrn_reflns_limit_l_max 17
_diffrn_reflns_limit_l_min -17
_diffrn_reflns_number 26269
_diffrn_reflns_theta_full 26.55
_diffrn_reflns_theta_max 26.55
_diffrn_reflns_theta_min 1.55
_exptl_absorpt_coefficient_mu 1.801
_exptl_absorpt_correction_T_max 0.9649
_exptl_absorpt_correction_T_min 0.7740
_exptl_absorpt_correction_type multi-scan
_exptl_absorpt_process_details SADABS
_exptl_crystal_colour colourless
_exptl_crystal_density_diffrn 1.512
_exptl_crystal_density_method 'not measured'
_exptl_crystal_description block
_exptl_crystal_F_000 544
_exptl_crystal_size_max 0.15
_exptl_crystal_size_mid 0.05
_exptl_crystal_size_min 0.02
_refine_diff_density_max 0.333
_refine_diff_density_min -0.302
_refine_diff_density_rms 0.056
_refine_ls_extinction_method none
_refine_ls_goodness_of_fit_ref 1.055
_refine_ls_hydrogen_treatment refall
_refine_ls_matrix_type full
_refine_ls_number_parameters 408
_refine_ls_number_reflns 4794
_refine_ls_number_restraints 0
_refine_ls_restrained_S_all 1.055
_refine_ls_R_factor_all 0.0594
_refine_ls_R_factor_gt 0.0341
_refine_ls_shift/su_max 0.021
_refine_ls_shift/su_mean 0.003
_refine_ls_structure_factor_coef Fsqd
_refine_ls_weighting_details 'calc w=1/[\s^2^(Fo^2^)+(0.0400P)^2^+0.0000P] where P=(Fo^2^+2Fc^2^)/3'
_refine_ls_weighting_scheme calc
_refine_ls_wR_factor_gt 0.0753
_refine_ls_wR_factor_ref 0.0806
_reflns_number_gt 3371
_reflns_number_total 4794
_reflns_threshold_expression >2sigma(I)
_cod_data_source_file ol702176h-file004.cif
_cod_data_source_block porco68
_cod_depositor_comments
;
The following automatic conversions were performed:

'_symmetry_cell_setting' value 'Triclinic' changed to 'triclinic'
according to /home/saulius/struct/CIF-dictionaries/cif_core.dic
dictionary named 'cif_core.dic' version 2.4.1 from 2010-06-29.

Automatic conversion script
Id: cif_fix_values 1715 2011-07-08 13:25:40Z adriana 
;
_cod_original_sg_symbol_H-M P-1
_cod_database_code 1505594

loop_
_symmetry_equiv_pos_as_xyz
'x, y, z'
'-x, -y, -z'

loop_
_atom_site_label
_atom_site_type_symbol
_atom_site_fract_x
_atom_site_fract_y
_atom_site_fract_z
_atom_site_U_iso_or_equiv
_atom_site_adp_type
_atom_site_occupancy
_atom_site_symmetry_multiplicity
_atom_site_calc_flag
Br1 Br -0.28051(2) 0.639748(17) 1.009923(12) 0.04810(6) Uani 1 1 d
O1 O 0.28260(12) 0.43047(10) 0.67738(7) 0.0360(3) Uani 1 1 d
O2 O -0.04210(12) 0.02593(9) 0.18188(7) 0.0300(3) Uani 1 1 d
O3 O 0.66734(12) 0.35555(8) 0.45368(7) 0.0267(3) Uani 1 1 d
O4 O 0.58126(12) 0.23284(9) 0.29138(6) 0.0280(3) Uani 1 1 d
N1 N -0.01331(14) 0.40670(10) 0.62426(8) 0.0256(3) Uani 1 1 d
H1N H -0.0880(18) 0.3847(12) 0.5777(10) 0.028(4) Uiso 1 1 d
N2 N 0.37840(14) 0.26043(10) 0.39018(8) 0.0228(3) Uani 1 1 d
C1 C 0.15383(18) 0.39600(12) 0.60860(10) 0.0249(4) Uani 1 1 d
C2 C 0.17015(18) 0.34161(13) 0.49905(10) 0.0251(4) Uani 1 1 d
H2B H 0.1818(17) 0.4060(12) 0.4708(9) 0.025(4) Uiso 1 1 d
H2A H 0.0625(18) 0.2821(12) 0.4612(10) 0.034(4) Uiso 1 1 d
C3 C 0.33348(17) 0.28124(13) 0.49234(9) 0.0226(4) Uani 1 1 d
H3A H 0.4279(15) 0.3356(10) 0.5379(9) 0.015(3) Uiso 1 1 d
C4 C 0.30761(17) 0.16097(12) 0.51486(10) 0.0230(4) Uani 1 1 d
C5 C 0.36225(18) 0.15226(14) 0.61127(10) 0.0296(4) Uani 1 1 d
H5 H 0.4129(16) 0.2203(11) 0.6626(9) 0.022(4) Uiso 1 1 d
C6 C 0.3348(2) 0.04013(15) 0.62843(11) 0.0355(4) Uani 1 1 d
H6 H 0.3715(18) 0.0380(12) 0.6975(10) 0.035(4) Uiso 1 1 d
C7 C 0.2512(2) -0.06301(14) 0.54958(11) 0.0339(4) Uani 1 1 d
H7 H 0.2368(18) -0.1308(12) 0.5597(10) 0.030(4) Uiso 1 1 d
C8 C 0.19646(19) -0.05681(13) 0.45338(11) 0.0309(4) Uani 1 1 d
H8 H 0.1327(17) -0.1302(12) 0.3943(9) 0.027(4) Uiso 1 1 d
C9 C 0.22599(17) 0.05574(12) 0.43404(10) 0.0229(4) Uani 1 1 d
C10 C 0.17802(17) 0.06899(12) 0.33331(10) 0.0231(4) Uani 1 1 d
C11 C 0.05224(18) -0.03135(13) 0.24569(10) 0.0269(4) Uani 1 1 d
H11 H -0.0285(16) -0.0846(10) 0.2683(8) 0.015(3) Uiso 1 1 d
C12 C 0.16357(17) -0.09899(13) 0.17663(10) 0.0255(4) Uani 1 1 d
C13 C 0.24047(19) -0.19968(13) 0.17482(11) 0.0301(4) Uani 1 1 d
H13 H 0.2205(16) -0.2447(11) 0.2197(9) 0.017(3) Uiso 1 1 d
C14 C 0.3468(2) -0.23405(14) 0.10377(12) 0.0334(4) Uani 1 1 d
H14 H 0.3938(17) -0.2985(12) 0.1047(10) 0.026(4) Uiso 1 1 d
C15 C 0.3763(2) -0.16872(14) 0.03603(11) 0.0340(4) Uani 1 1 d
H15 H 0.4505(18) -0.1950(12) -0.0108(10) 0.036(4) Uiso 1 1 d
C16 C 0.29941(19) -0.06724(14) 0.03866(11) 0.0299(4) Uani 1 1 d
H16 H 0.3132(18) -0.0254(12) -0.0076(10) 0.029(4) Uiso 1 1 d
C17 C 0.19285(18) -0.03390(13) 0.10874(10) 0.0260(4) Uani 1 1 d
C18 C 0.09400(18) 0.07100(13) 0.13305(10) 0.0273(4) Uani 1 1 d
H18 H 0.0386(17) 0.0886(12) 0.0777(10) 0.030(4) Uiso 1 1 d
C19 C 0.20837(19) 0.18703(13) 0.20956(10) 0.0266(4) Uani 1 1 d
H19B H 0.3201(17) 0.2125(11) 0.1869(9) 0.025(4) Uiso 1 1 d
H19A H 0.1415(16) 0.2542(11) 0.2198(9) 0.019(3) Uiso 1 1 d
C20 C 0.25537(17) 0.16619(12) 0.31063(9) 0.0223(4) Uani 1 1 d
C21 C 0.55321(17) 0.28908(12) 0.38421(10) 0.0218(4) Uani 1 1 d
C22 C 0.75753(19) 0.25945(15) 0.27187(11) 0.0339(4) Uani 1 1 d
H22C H 0.835(3) 0.2084(18) 0.2919(14) 0.084(7) Uiso 1 1 d
H22B H 0.747(2) 0.2433(15) 0.2007(13) 0.068(6) Uiso 1 1 d
H22A H 0.810(2) 0.3443(17) 0.3014(13) 0.076(6) Uiso 1 1 d
C23 C -0.06898(17) 0.45948(12) 0.71648(10) 0.0229(4) Uani 1 1 d
C24 C -0.24702(18) 0.46466(13) 0.71305(10) 0.0271(4) Uani 1 1 d
H24 H -0.3221(16) 0.4372(11) 0.6551(9) 0.021(4) Uiso 1 1 d
C25 C -0.31159(18) 0.51459(14) 0.79881(11) 0.0304(4) Uani 1 1 d
H25 H -0.4316(18) 0.5165(12) 0.7935(10) 0.030(4) Uiso 1 1 d
C26 C -0.19691(19) 0.56349(13) 0.89084(10) 0.0279(4) Uani 1 1 d
C27 C -0.01898(19) 0.55867(14) 0.89694(10) 0.0307(4) Uani 1 1 d
H27 H 0.059(2) 0.5919(14) 0.9610(11) 0.047(5) Uiso 1 1 d
C28 C 0.04415(18) 0.50587(14) 0.81068(10) 0.0280(4) Uani 1 1 d
H28 H 0.1566(17) 0.5010(11) 0.8158(9) 0.023(4) Uiso 1 1 d

loop_
_atom_site_aniso_label
_atom_site_aniso_U_11
_atom_site_aniso_U_22
_atom_site_aniso_U_33
_atom_site_aniso_U_23
_atom_site_aniso_U_13
_atom_site_aniso_U_12
Br1 0.04668(9) 0.07090(12) 0.03379(8) 0.01269(8) 0.01723(7) 0.03194(8)
O1 0.0248(5) 0.0518(7) 0.0248(5) -0.0001(5) 0.0022(4) 0.0129(5)
O2 0.0205(5) 0.0319(6) 0.0331(5) 0.0037(4) 0.0002(4) 0.0081(4)
O3 0.0243(5) 0.0278(5) 0.0242(5) 0.0047(4) 0.0025(4) 0.0013(4)
O4 0.0258(5) 0.0332(6) 0.0227(5) 0.0035(4) 0.0076(4) 0.0060(4)
N1 0.0198(6) 0.0314(7) 0.0218(6) 0.0042(5) -0.0007(5) 0.0053(5)
N2 0.0223(6) 0.0243(6) 0.0206(5) 0.0059(5) 0.0036(5) 0.0030(5)
C1 0.0278(7) 0.0203(7) 0.0253(7) 0.0042(6) 0.0041(6) 0.0067(6)
C2 0.0258(7) 0.0232(8) 0.0253(7) 0.0063(6) 0.0028(6) 0.0058(6)
C3 0.0212(7) 0.0268(8) 0.0171(6) 0.0029(6) 0.0025(5) 0.0050(6)
C4 0.0163(6) 0.0306(8) 0.0253(7) 0.0097(6) 0.0081(5) 0.0084(6)
C5 0.0241(7) 0.0387(9) 0.0293(7) 0.0121(7) 0.0076(6) 0.0111(6)
C6 0.0316(8) 0.0497(9) 0.0353(8) 0.0232(7) 0.0095(6) 0.0168(7)
C7 0.0365(8) 0.0326(8) 0.0473(8) 0.0265(7) 0.0175(7) 0.0158(7)
C8 0.0298(8) 0.0300(8) 0.0366(8) 0.0100(7) 0.0134(6) 0.0113(6)
C9 0.0188(7) 0.0247(7) 0.0284(7) 0.0080(6) 0.0104(5) 0.0097(6)
C10 0.0196(7) 0.0260(8) 0.0235(6) 0.0046(6) 0.0067(5) 0.0079(6)
C11 0.0240(7) 0.0242(8) 0.0313(7) 0.0061(6) 0.0077(6) 0.0039(6)
C12 0.0201(7) 0.0236(8) 0.0277(7) 0.0028(6) 0.0007(6) 0.0020(6)
C13 0.0281(8) 0.0271(8) 0.0351(8) 0.0099(7) 0.0063(6) 0.0045(6)
C14 0.0321(8) 0.0269(8) 0.0411(8) 0.0057(7) 0.0082(7) 0.0136(7)
C15 0.0322(8) 0.0395(9) 0.0307(8) 0.0056(7) 0.0111(6) 0.0140(7)
C16 0.0313(8) 0.0325(8) 0.0260(7) 0.0084(7) 0.0038(6) 0.0088(7)
C17 0.0221(7) 0.0279(8) 0.0225(7) 0.0011(6) -0.0010(6) 0.0056(6)
C18 0.0262(7) 0.0323(8) 0.0229(7) 0.0075(6) 0.0000(6) 0.0097(6)
C19 0.0275(7) 0.0275(8) 0.0253(7) 0.0074(6) 0.0035(6) 0.0092(6)
C20 0.0209(7) 0.0250(8) 0.0193(6) 0.0025(6) 0.0045(5) 0.0079(6)
C21 0.0252(7) 0.0199(7) 0.0242(6) 0.0098(6) 0.0067(6) 0.0087(6)
C22 0.0275(8) 0.0464(10) 0.0299(7) 0.0109(7) 0.0139(6) 0.0074(7)
C23 0.0237(7) 0.0202(7) 0.0255(7) 0.0080(6) 0.0060(6) 0.0032(6)
C24 0.0219(7) 0.0304(8) 0.0261(7) 0.0065(6) -0.0006(6) 0.0050(6)
C25 0.0214(7) 0.0334(8) 0.0378(8) 0.0114(7) 0.0068(6) 0.0073(6)
C26 0.0313(7) 0.0322(8) 0.0268(7) 0.0140(6) 0.0114(6) 0.0119(6)
C27 0.0260(8) 0.0434(9) 0.0235(7) 0.0122(7) 0.0019(6) 0.0082(7)
C28 0.0191(7) 0.0389(9) 0.0281(7) 0.0128(6) 0.0058(6) 0.0061(6)

loop_
_atom_type_symbol
_atom_type_description
_atom_type_scat_dispersion_real
_atom_type_scat_dispersion_imag
_atom_type_scat_source
C C 0.0033 0.0016 'International Tables Vol C Tables 4.2.6.8 and 6.1.1.4'
H H 0.0000 0.0000 'International Tables Vol C Tables 4.2.6.8 and 6.1.1.4'
N N 0.0061 0.0033 'International Tables Vol C Tables 4.2.6.8 and 6.1.1.4'
O O 0.0106 0.0060 'International Tables Vol C Tables 4.2.6.8 and 6.1.1.4'
Br Br -0.2901 2.4595 'International Tables Vol C Tables 4.2.6.8 and 6.1.1.4'

loop_
_geom_angle_atom_site_label_1
_geom_angle_atom_site_label_2
_geom_angle_atom_site_label_3
_geom_angle
C11 O2 C18 102.58(10)
C21 O4 C22 117.14(10)
C1 N1 C23 128.38(11)
C21 N2 C20 121.90(11)
C21 N2 C3 117.62(10)
C20 N2 C3 114.56(10)
O1 C1 N1 122.95(12)
O1 C1 C2 121.85(13)
N1 C1 C2 115.17(11)
C1 C2 C3 110.61(11)
N2 C3 C4 108.79(11)
N2 C3 C2 110.22(11)
C4 C3 C2 112.73(11)
C5 C4 C9 120.21(14)
C5 C4 C3 122.32(11)
C9 C4 C3 117.47(12)
C6 C5 C4 120.27(13)
C7 C6 C5 119.59(14)
C8 C7 C6 121.22(15)
C7 C8 C9 120.03(12)
C8 C9 C4 118.66(13)
C8 C9 C10 123.26(11)
C4 C9 C10 118.08(13)
C20 C10 C9 120.84(11)
C20 C10 C11 116.43(12)
C9 C10 C11 122.47(12)
O2 C11 C12 102.54(11)
O2 C11 C10 108.45(11)
C12 C11 C10 107.68(11)
C13 C12 C17 120.72(14)
C13 C12 C11 133.05(14)
C17 C12 C11 106.12(13)
C12 C13 C14 118.32(15)
C13 C14 C15 120.92(15)
C16 C15 C14 120.44(15)
C17 C16 C15 118.52(15)
C16 C17 C12 121.08(14)
C16 C17 C18 131.92(14)
C12 C17 C18 106.97(12)
O2 C18 C17 102.28(12)
O2 C18 C19 107.96(11)
C17 C18 C19 112.47(12)
C20 C19 C18 109.74(12)
C10 C20 N2 117.99(12)
C10 C20 C19 123.46(11)
N2 C20 C19 118.32(12)
O3 C21 O4 124.41(12)
O3 C21 N2 124.82(12)
O4 C21 N2 110.77(10)
C24 C23 C28 118.17(13)
C24 C23 N1 118.06(11)
C28 C23 N1 123.77(12)
C25 C24 C23 121.73(12)
C24 C25 C26 119.31(13)
C25 C26 C27 120.32(13)
C25 C26 Br1 120.32(11)
C27 C26 Br1 119.36(10)
C28 C27 C26 119.96(12)
C27 C28 C23 120.46(13)

loop_
_geom_bond_atom_site_label_1
_geom_bond_atom_site_label_2
_geom_bond_distance
Br1 C26 1.8890(14)
O1 C1 1.2184(15)
O2 C11 1.4366(18)
O2 C18 1.4451(17)
O3 C21 1.2094(14)
O4 C21 1.3336(15)
O4 C22 1.4377(17)
N1 C1 1.3606(18)
N1 C23 1.4093(17)
N2 C21 1.3691(17)
N2 C20 1.4350(15)
N2 C3 1.4710(17)
C1 C2 1.5053(19)
C2 C3 1.533(2)
C3 C4 1.506(2)
C4 C5 1.388(2)
C4 C9 1.4001(17)
C5 C6 1.379(2)
C6 C7 1.3763(19)
C7 C8 1.374(2)
C8 C9 1.399(2)
C9 C10 1.4581(19)
C10 C20 1.3377(19)
C10 C11 1.5296(17)
C11 C12 1.507(2)
C12 C13 1.380(2)
C12 C17 1.389(2)
C13 C14 1.381(2)
C14 C15 1.389(2)
C15 C16 1.386(2)
C16 C17 1.371(2)
C17 C18 1.511(2)
C18 C19 1.5228(18)
C19 C20 1.500(2)
C23 C24 1.386(2)
C23 C28 1.3900(18)
C24 C25 1.364(2)
C25 C26 1.3744(19)
C26 C27 1.382(2)
C27 C28 1.372(2)
